data_4067217
loop_
_publ_author_name
'Dureen, Meghan A.'
'Brown, Christopher C.'
'Stephan, Douglas W.'

_publ_section_title
;
 Deprotonation and Addition Reactions of Frustrated Lewis Pairs with
 Alkynes
;
_journal_issue 23
_journal_name_full Organometallics
_journal_page_first 6594
_journal_paper_doi 10.1021/om1009044
_journal_volume 29
_journal_year 2010
_chemical_formula_sum 'C28 H12 B F15 S'
_chemical_formula_weight 676.25
_chemical_name_systematic
; 
 ? 
;
_space_group_IT_number 14
_symmetry_cell_setting monoclinic
_symmetry_space_group_name_Hall '-P 2ybc'
_symmetry_space_group_name_H-M 'P 1 21/c 1'
_atom_sites_solution_hydrogens geom
_atom_sites_solution_primary direct
_atom_sites_solution_secondary difmap
_audit_creation_method SHELXL-97
_cell_angle_alpha 90.00
_cell_angle_beta 104.952(3)
_cell_angle_gamma 90.00
_cell_formula_units_Z 8
_cell_length_a 20.2284(14)
_cell_length_b 14.5997(10)
_cell_length_c 18.3315(12)
_cell_measurement_reflns_used 9942
_cell_measurement_temperature 296(2)
_cell_measurement_theta_max 27.65
_cell_measurement_theta_min 2.30
_cell_volume 5230.5(6)
_computing_cell_refinement 'Bruker SAINT'
_computing_data_collection 'Bruker APEX2'
_computing_data_reduction 'Bruker SAINT'
_computing_molecular_graphics 'Bruker SHELXTL'
_computing_publication_material 'Bruker SHELXTL'
_computing_structure_refinement 'SHELXL-97 (Sheldrick, 2008)'
_computing_structure_solution 'SHELXS-97 (Sheldrick, 2008)'
_diffrn_ambient_temperature 296(2)
_diffrn_measured_fraction_theta_full 0.998
_diffrn_measured_fraction_theta_max 0.998
_diffrn_measurement_device_type 'Bruker APEX-II CCD'
_diffrn_measurement_method '\f and \w scans'
_diffrn_radiation_monochromator graphite
_diffrn_radiation_source 'fine-focus sealed tube'
_diffrn_radiation_type MoK\a
_diffrn_radiation_wavelength 0.71073
_diffrn_reflns_av_R_equivalents 0.0627
_diffrn_reflns_av_sigmaI/netI 0.0357
_diffrn_reflns_limit_h_max 26
_diffrn_reflns_limit_h_min -26
_diffrn_reflns_limit_k_max 19
_diffrn_reflns_limit_k_min -19
_diffrn_reflns_limit_l_max 24
_diffrn_reflns_limit_l_min -24
_diffrn_reflns_number 148855
_diffrn_reflns_theta_full 28.21
_diffrn_reflns_theta_max 28.21
_diffrn_reflns_theta_min 1.04
_exptl_absorpt_coefficient_mu 0.251
_exptl_absorpt_correction_T_max 0.9515
_exptl_absorpt_correction_T_min 0.9285
_exptl_absorpt_correction_type multi-scan
_exptl_absorpt_process_details SADABS
_exptl_crystal_colour colourless
_exptl_crystal_density_diffrn 1.718
_exptl_crystal_density_method 'not measured'
_exptl_crystal_description block
_exptl_crystal_F_000 2688
_exptl_crystal_size_max 0.30
_exptl_crystal_size_mid 0.20
_exptl_crystal_size_min 0.20
_refine_diff_density_max 0.329
_refine_diff_density_min -0.295
_refine_diff_density_rms 0.052
_refine_ls_extinction_method none
_refine_ls_goodness_of_fit_ref 1.012
_refine_ls_hydrogen_treatment constr
_refine_ls_matrix_type full
_refine_ls_number_parameters 815
_refine_ls_number_reflns 12866
_refine_ls_number_restraints 0
_refine_ls_restrained_S_all 1.012
_refine_ls_R_factor_all 0.0617
_refine_ls_R_factor_gt 0.0352
_refine_ls_shift/su_max 0.001
_refine_ls_shift/su_mean 0.000
_refine_ls_structure_factor_coef Fsqd
_refine_ls_weighting_details 'calc w=1/[\s^2^(Fo^2^)+(0.0304P)^2^+2.8756P] where P=(Fo^2^+2Fc^2^)/3'
_refine_ls_weighting_scheme calc
_refine_ls_wR_factor_gt 0.0729
_refine_ls_wR_factor_ref 0.0851
_reflns_number_gt 9288
_reflns_number_total 12866
_reflns_threshold_expression >2sigma(I)
_cod_data_source_file om1009044_si_002.cif
_cod_data_source_block Me2S(Ph)CC(H)B(C6F5)3
_cod_depositor_comments
;
The following automatic conversions were performed:

'_symmetry_cell_setting' value 'Monoclinic' changed to 'monoclinic'
according to /home/saulius/struct/CIF-dictionaries/cif_core.dic
dictionary named 'cif_core.dic' version 2.4.1 from 2010-06-29.

Automatic conversion script
Id: cif_fix_values 1715 2011-07-08 13:25:40Z adriana 
;
_cod_original_sg_symbol_H-M P2(1)/c
_cod_database_code 4067217

loop_
_symmetry_equiv_pos_as_xyz
'x, y, z'
'-x, y+1/2, -z+1/2'
'-x, -y, -z'
'x, -y-1/2, z-1/2'

loop_
_atom_site_label
_atom_site_type_symbol
_atom_site_fract_x
_atom_site_fract_y
_atom_site_fract_z
_atom_site_U_iso_or_equiv
_atom_site_adp_type
_atom_site_occupancy
_atom_site_symmetry_multiplicity
_atom_site_calc_flag
_atom_site_refinement_flags
S1 S 1.12333(2) 0.91230(3) 0.26753(2) 0.02056(9) Uani 1 1 d .
S2 S 0.56370(2) 1.01788(3) 0.10435(3) 0.02645(10) Uani 1 1 d .
F1 F 0.84063(5) 0.80995(6) 0.27732(5) 0.0266(2) Uani 1 1 d .
F2 F 0.82059(5) 0.85346(7) 0.40927(6) 0.0293(2) Uani 1 1 d .
F3 F 0.84529(6) 1.02723(8) 0.46513(5) 0.0329(3) Uani 1 1 d .
F4 F 0.89937(6) 1.15286(7) 0.38737(6) 0.0316(2) Uani 1 1 d .
F5 F 0.93253(5) 1.10503(6) 0.26112(5) 0.0246(2) Uani 1 1 d .
F6 F 0.80199(5) 1.09341(7) 0.16924(5) 0.0266(2) Uani 1 1 d .
F7 F 0.76433(6) 1.20821(8) 0.05631(7) 0.0413(3) Uani 1 1 d .
F8 F 0.81494(6) 1.19427(9) -0.06788(7) 0.0473(3) Uani 1 1 d .
F9 F 0.90526(6) 1.05873(9) -0.07398(6) 0.0415(3) Uani 1 1 d .
F10 F 0.94659(5) 0.94265(7) 0.04067(5) 0.0288(2) Uani 1 1 d .
F11 F 0.76336(5) 0.90076(7) 0.13659(6) 0.0292(2) Uani 1 1 d .
F12 F 0.69804(5) 0.75163(8) 0.07113(7) 0.0381(3) Uani 1 1 d .
F13 F 0.76950(5) 0.60523(7) 0.04059(6) 0.0308(2) Uani 1 1 d .
F14 F 0.90895(6) 0.61364(7) 0.07464(6) 0.0326(2) Uani 1 1 d .
F15 F 0.97503(5) 0.76337(7) 0.13415(6) 0.0271(2) Uani 1 1 d .
F16 F 0.43318(6) 0.84076(8) 0.04836(6) 0.0348(3) Uani 1 1 d .
F17 F 0.37869(6) 0.69259(8) -0.02379(6) 0.0426(3) Uani 1 1 d .
F18 F 0.29601(7) 0.58155(8) 0.03274(7) 0.0482(3) Uani 1 1 d .
F19 F 0.26682(6) 0.62779(8) 0.16550(7) 0.0423(3) Uani 1 1 d .
F20 F 0.32004(5) 0.77831(7) 0.23965(6) 0.0308(2) Uani 1 1 d .
F21 F 0.32674(5) 0.98317(8) 0.05906(5) 0.0299(2) Uani 1 1 d .
F22 F 0.22084(6) 1.09550(8) 0.03802(6) 0.0393(3) Uani 1 1 d .
F23 F 0.16694(6) 1.14043(8) 0.15486(8) 0.0466(3) Uani 1 1 d .
F24 F 0.22845(6) 1.07834(8) 0.29593(7) 0.0390(3) Uani 1 1 d .
F25 F 0.33505(5) 0.96815(8) 0.31984(6) 0.0335(3) Uani 1 1 d .
F26 F 0.45892(6) 0.72841(7) 0.28393(6) 0.0343(3) Uani 1 1 d .
F27 F 0.53311(7) 0.71573(9) 0.42398(7) 0.0508(3) Uani 1 1 d .
F28 F 0.57497(7) 0.86808(10) 0.50899(7) 0.0552(4) Uani 1 1 d .
F29 F 0.53848(6) 1.03672(8) 0.44735(6) 0.0423(3) Uani 1 1 d .
F30 F 0.46025(5) 1.05200(7) 0.30699(6) 0.0311(2) Uani 1 1 d .
C1 C 0.99147(8) 0.93514(11) 0.20373(9) 0.0181(3) Uani 1 1 d .
H1 H 1.0118 0.9626 0.1692 0.022 Uiso 1 1 calc R
C2 C 1.03416(8) 0.90069(11) 0.26555(9) 0.0178(3) Uani 1 1 d .
C3 C 1.01865(8) 0.84835(11) 0.32858(9) 0.0195(3) Uani 1 1 d .
C4 C 1.00238(8) 0.75573(12) 0.32025(10) 0.0247(4) Uani 1 1 d .
H4 H 1.0017 0.7260 0.2752 0.030 Uiso 1 1 calc R
C5 C 0.98711(9) 0.70749(14) 0.37927(12) 0.0350(5) Uani 1 1 d .
H5 H 0.9767 0.6454 0.3737 0.042 Uiso 1 1 calc R
C6 C 0.98740(10) 0.75112(16) 0.44574(11) 0.0407(5) Uani 1 1 d .
H6 H 0.9767 0.7188 0.4849 0.049 Uiso 1 1 calc R
C7 C 1.00369(9) 0.84327(16) 0.45444(10) 0.0350(5) Uani 1 1 d .
H7 H 1.0036 0.8728 0.4994 0.042 Uiso 1 1 calc R
C8 C 1.02002(9) 0.89148(13) 0.39688(9) 0.0258(4) Uani 1 1 d .
H8 H 1.0320 0.9530 0.4036 0.031 Uiso 1 1 calc R
C9 C 1.14600(10) 0.80052(13) 0.24279(12) 0.0356(5) Uani 1 1 d .
H9A H 1.1945 0.7978 0.2482 0.053 Uiso 1 1 calc R
H9B H 1.1222 0.7875 0.1914 0.053 Uiso 1 1 calc R
H9C H 1.1335 0.7561 0.2755 0.053 Uiso 1 1 calc R
C10 C 1.16922(9) 0.91524(14) 0.36502(10) 0.0305(4) Uani 1 1 d .
H10A H 1.1586 0.9708 0.3875 0.046 Uiso 1 1 calc R
H10B H 1.2175 0.9128 0.3692 0.046 Uiso 1 1 calc R
H10C H 1.1562 0.8636 0.3907 0.046 Uiso 1 1 calc R
C11 C 0.88541(8) 0.95669(11) 0.25963(9) 0.0172(3) Uani 1 1 d .
C12 C 0.85662(8) 0.89635(11) 0.30121(9) 0.0198(3) Uani 1 1 d .
C13 C 0.84449(8) 0.91769(12) 0.37019(9) 0.0218(3) Uani 1 1 d .
C14 C 0.85852(9) 1.00415(12) 0.39961(9) 0.0228(4) Uani 1 1 d .
C15 C 0.88673(9) 1.06702(11) 0.36052(9) 0.0219(3) Uani 1 1 d .
C16 C 0.90113(8) 1.04136(11) 0.29428(9) 0.0192(3) Uani 1 1 d .
C17 C 0.88037(8) 1.01382(11) 0.11439(9) 0.0182(3) Uani 1 1 d .
C18 C 0.83243(8) 1.08225(11) 0.11215(9) 0.0212(3) Uani 1 1 d .
C19 C 0.81084(9) 1.14302(12) 0.05292(10) 0.0269(4) Uani 1 1 d .
C20 C 0.83594(9) 1.13648(13) -0.00949(10) 0.0300(4) Uani 1 1 d .
C21 C 0.88228(9) 1.06871(13) -0.01177(10) 0.0267(4) Uani 1 1 d .
C22 C 0.90285(8) 1.00992(11) 0.04857(9) 0.0212(3) Uani 1 1 d .
C23 C 0.87272(8) 0.83978(11) 0.14105(9) 0.0184(3) Uani 1 1 d .
C24 C 0.80186(8) 0.83083(11) 0.12134(9) 0.0212(3) Uani 1 1 d .
C25 C 0.76675(8) 0.75480(12) 0.08785(10) 0.0234(4) Uani 1 1 d .
C26 C 0.80261(9) 0.68083(11) 0.07195(9) 0.0227(4) Uani 1 1 d .
C27 C 0.87270(9) 0.68591(11) 0.08916(9) 0.0222(4) Uani 1 1 d .
C28 C 0.90597(8) 0.76443(11) 0.12168(9) 0.0198(3) Uani 1 1 d .
C29 C 0.46250(8) 0.96556(11) 0.15982(9) 0.0208(3) Uani 1 1 d .
H29 H 0.4419 1.0084 0.1235 0.025 Uiso 1 1 calc R
C30 C 0.53009(8) 0.95770(11) 0.17235(9) 0.0208(3) Uani 1 1 d .
C31 C 0.57899(8) 0.89912(12) 0.22687(10) 0.0224(4) Uani 1 1 d .
C32 C 0.58308(9) 0.80530(13) 0.21421(11) 0.0310(4) Uani 1 1 d .
H32 H 0.5558 0.7790 0.1705 0.037 Uiso 1 1 calc R
C33 C 0.62779(10) 0.75140(14) 0.26676(13) 0.0414(5) Uani 1 1 d .
H33 H 0.6302 0.6888 0.2585 0.050 Uiso 1 1 calc R
C34 C 0.66880(11) 0.79010(15) 0.33149(13) 0.0425(5) Uani 1 1 d .
H34 H 0.6988 0.7535 0.3665 0.051 Uiso 1 1 calc R
C35 C 0.66540(10) 0.88259(14) 0.34428(11) 0.0354(5) Uani 1 1 d .
H35 H 0.6930 0.9084 0.3880 0.042 Uiso 1 1 calc R
C36 C 0.62102(9) 0.93709(12) 0.29220(10) 0.0262(4) Uani 1 1 d .
H36 H 0.6192 0.9997 0.3008 0.031 Uiso 1 1 calc R
C37 C 0.59938(10) 0.92664(15) 0.06209(11) 0.0362(5) Uani 1 1 d .
H37A H 0.6313 0.8930 0.1006 0.054 Uiso 1 1 calc R
H37B H 0.6226 0.9513 0.0270 0.054 Uiso 1 1 calc R
H37C H 0.5634 0.8865 0.0360 0.054 Uiso 1 1 calc R
C38 C 0.64017(10) 1.07527(15) 0.15407(12) 0.0393(5) Uani 1 1 d .
H38A H 0.6289 1.1229 0.1849 0.059 Uiso 1 1 calc R
H38B H 0.6622 1.1016 0.1185 0.059 Uiso 1 1 calc R
H38C H 0.6705 1.0322 0.1855 0.059 Uiso 1 1 calc R
C39 C 0.38221(8) 0.81639(12) 0.15080(10) 0.0225(4) Uani 1 1 d .
C40 C 0.39372(9) 0.78933(12) 0.08256(10) 0.0257(4) Uani 1 1 d .
C41 C 0.36626(10) 0.71201(13) 0.04280(10) 0.0305(4) Uani 1 1 d .
C42 C 0.32396(10) 0.65647(13) 0.07074(11) 0.0323(4) Uani 1 1 d .
C43 C 0.30928(9) 0.68013(12) 0.13745(11) 0.0303(4) Uani 1 1 d .
C44 C 0.33755(9) 0.75824(12) 0.17476(10) 0.0253(4) Uani 1 1 d .
C45 C 0.34089(8) 0.97359(11) 0.19158(9) 0.0206(3) Uani 1 1 d .
C46 C 0.30580(8) 1.00724(12) 0.12129(10) 0.0228(4) Uani 1 1 d .
C47 C 0.24937(9) 1.06340(12) 0.10781(10) 0.0265(4) Uani 1 1 d .
C48 C 0.22247(9) 1.08712(12) 0.16658(12) 0.0294(4) Uani 1 1 d .
C49 C 0.25358(9) 1.05472(12) 0.23727(11) 0.0266(4) Uani 1 1 d .
C50 C 0.31032(9) 0.99859(12) 0.24842(10) 0.0233(4) Uani 1 1 d .
C51 C 0.45241(8) 0.89166(12) 0.28796(9) 0.0221(4) Uani 1 1 d .
C52 C 0.47419(9) 0.80845(13) 0.32227(10) 0.0274(4) Uani 1 1 d .
C53 C 0.51395(10) 0.79964(14) 0.39540(11) 0.0340(4) Uani 1 1 d .
C54 C 0.53505(10) 0.87580(16) 0.43849(10) 0.0363(5) Uani 1 1 d .
C55 C 0.51587(9) 0.96054(14) 0.40729(10) 0.0307(4) Uani 1 1 d .
C56 C 0.47586(9) 0.96618(12) 0.33443(10) 0.0255(4) Uani 1 1 d .
B1 B 0.90757(9) 0.93510(12) 0.18095(10) 0.0173(4) Uani 1 1 d .
B2 B 0.41080(9) 0.91018(13) 0.19957(11) 0.0206(4) Uani 1 1 d .

loop_
_atom_site_aniso_label
_atom_site_aniso_U_11
_atom_site_aniso_U_22
_atom_site_aniso_U_33
_atom_site_aniso_U_23
_atom_site_aniso_U_13
_atom_site_aniso_U_12
S1 0.01594(19) 0.0226(2) 0.0229(2) 0.00062(17) 0.00465(16) -0.00179(16)
S2 0.0186(2) 0.0328(2) 0.0297(2) 0.00437(19) 0.00953(18) -0.00137(18)
F1 0.0337(6) 0.0203(5) 0.0274(5) 0.0018(4) 0.0109(4) -0.0061(4)
F2 0.0286(5) 0.0364(6) 0.0255(5) 0.0089(5) 0.0116(4) -0.0037(5)
F3 0.0423(6) 0.0412(6) 0.0190(5) -0.0003(5) 0.0148(5) 0.0063(5)
F4 0.0474(7) 0.0232(5) 0.0231(5) -0.0052(4) 0.0068(5) 0.0003(5)
F5 0.0304(5) 0.0210(5) 0.0233(5) 0.0010(4) 0.0087(4) -0.0059(4)
F6 0.0243(5) 0.0295(5) 0.0261(5) -0.0008(4) 0.0067(4) 0.0077(4)
F7 0.0398(7) 0.0343(6) 0.0454(7) 0.0090(5) 0.0028(5) 0.0186(5)
F8 0.0439(7) 0.0542(8) 0.0402(7) 0.0305(6) 0.0043(6) 0.0094(6)
F9 0.0346(6) 0.0685(8) 0.0235(6) 0.0154(6) 0.0112(5) 0.0045(6)
F10 0.0275(5) 0.0379(6) 0.0230(5) 0.0020(4) 0.0100(4) 0.0092(5)
F11 0.0182(5) 0.0246(5) 0.0439(6) -0.0083(5) 0.0061(4) 0.0028(4)
F12 0.0196(5) 0.0357(6) 0.0564(7) -0.0129(5) 0.0052(5) -0.0057(5)
F13 0.0365(6) 0.0242(5) 0.0320(6) -0.0095(4) 0.0093(5) -0.0091(4)
F14 0.0353(6) 0.0235(5) 0.0400(6) -0.0100(5) 0.0115(5) 0.0050(5)
F15 0.0190(5) 0.0304(5) 0.0319(6) -0.0066(4) 0.0065(4) 0.0038(4)
F16 0.0369(6) 0.0416(6) 0.0304(6) -0.0055(5) 0.0169(5) -0.0095(5)
F17 0.0483(7) 0.0458(7) 0.0329(6) -0.0121(5) 0.0092(5) 0.0002(6)
F18 0.0494(8) 0.0341(7) 0.0547(8) -0.0117(6) 0.0019(6) -0.0117(6)
F19 0.0334(6) 0.0379(7) 0.0530(7) 0.0085(6) 0.0066(6) -0.0148(5)
F20 0.0262(5) 0.0358(6) 0.0333(6) 0.0054(5) 0.0126(5) -0.0032(5)
F21 0.0238(5) 0.0447(6) 0.0210(5) 0.0051(5) 0.0055(4) 0.0011(5)
F22 0.0307(6) 0.0385(6) 0.0394(7) 0.0132(5) -0.0075(5) 0.0030(5)
F23 0.0284(6) 0.0334(6) 0.0741(9) -0.0055(6) 0.0062(6) 0.0137(5)
F24 0.0347(6) 0.0396(6) 0.0499(7) -0.0139(5) 0.0241(5) -0.0013(5)
F25 0.0323(6) 0.0467(7) 0.0248(6) 0.0058(5) 0.0131(5) 0.0033(5)
F26 0.0325(6) 0.0257(6) 0.0411(6) 0.0071(5) 0.0030(5) 0.0019(5)
F27 0.0530(8) 0.0465(7) 0.0456(7) 0.0250(6) -0.0002(6) 0.0117(6)
F28 0.0494(8) 0.0793(10) 0.0267(6) 0.0095(6) -0.0085(6) 0.0118(7)
F29 0.0405(7) 0.0520(7) 0.0305(6) -0.0099(5) 0.0018(5) -0.0053(6)
F30 0.0347(6) 0.0264(5) 0.0307(6) 0.0012(4) 0.0061(5) 0.0009(5)
C1 0.0199(8) 0.0176(8) 0.0182(8) -0.0002(6) 0.0073(7) -0.0010(6)
C2 0.0155(8) 0.0180(8) 0.0200(8) -0.0031(6) 0.0045(6) -0.0015(6)
C3 0.0121(7) 0.0249(8) 0.0205(8) 0.0047(7) 0.0022(6) 0.0023(6)
C4 0.0186(8) 0.0245(9) 0.0314(10) 0.0063(7) 0.0069(7) 0.0035(7)
C5 0.0245(10) 0.0308(10) 0.0499(13) 0.0188(9) 0.0102(9) 0.0032(8)
C6 0.0265(10) 0.0632(15) 0.0338(11) 0.0287(11) 0.0101(9) 0.0062(10)
C7 0.0240(10) 0.0612(14) 0.0195(9) 0.0060(9) 0.0052(8) 0.0042(9)
C8 0.0177(8) 0.0364(10) 0.0218(9) -0.0006(8) 0.0025(7) 0.0013(7)
C9 0.0256(10) 0.0338(11) 0.0499(13) -0.0130(9) 0.0144(9) 0.0027(8)
C10 0.0208(9) 0.0406(11) 0.0267(10) -0.0021(8) -0.0003(7) -0.0029(8)
C11 0.0137(7) 0.0192(8) 0.0182(8) 0.0022(6) 0.0030(6) 0.0027(6)
C12 0.0167(8) 0.0197(8) 0.0217(8) 0.0005(7) 0.0028(7) 0.0005(6)
C13 0.0180(8) 0.0274(9) 0.0207(9) 0.0074(7) 0.0061(7) 0.0014(7)
C14 0.0216(9) 0.0319(9) 0.0152(8) 0.0011(7) 0.0053(7) 0.0068(7)
C15 0.0231(9) 0.0206(8) 0.0198(8) -0.0011(7) 0.0014(7) 0.0034(7)
C16 0.0169(8) 0.0212(8) 0.0190(8) 0.0050(7) 0.0035(6) 0.0010(6)
C17 0.0161(8) 0.0190(8) 0.0179(8) 0.0005(6) 0.0017(6) -0.0029(6)
C18 0.0196(8) 0.0224(8) 0.0203(8) -0.0009(7) 0.0028(7) -0.0018(7)
C19 0.0222(9) 0.0230(9) 0.0316(10) 0.0041(7) -0.0001(8) 0.0034(7)
C20 0.0251(9) 0.0333(10) 0.0264(10) 0.0150(8) -0.0028(8) -0.0023(8)
C21 0.0208(9) 0.0395(11) 0.0187(9) 0.0064(8) 0.0031(7) -0.0057(8)
C22 0.0162(8) 0.0246(8) 0.0215(9) 0.0007(7) 0.0027(7) -0.0005(7)
C23 0.0202(8) 0.0192(8) 0.0156(8) 0.0024(6) 0.0044(6) -0.0005(6)
C24 0.0217(8) 0.0184(8) 0.0229(9) -0.0008(7) 0.0049(7) 0.0034(7)
C25 0.0177(8) 0.0260(9) 0.0258(9) -0.0008(7) 0.0045(7) -0.0023(7)
C26 0.0301(9) 0.0195(8) 0.0182(8) -0.0027(7) 0.0059(7) -0.0060(7)
C27 0.0284(9) 0.0196(8) 0.0195(8) -0.0019(7) 0.0079(7) 0.0047(7)
C28 0.0179(8) 0.0241(8) 0.0169(8) 0.0009(7) 0.0034(6) 0.0014(7)
C29 0.0205(8) 0.0204(8) 0.0211(8) 0.0010(7) 0.0048(7) 0.0004(7)
C30 0.0200(8) 0.0202(8) 0.0229(9) -0.0009(7) 0.0069(7) -0.0021(6)
C31 0.0145(8) 0.0245(9) 0.0290(9) 0.0014(7) 0.0073(7) 0.0025(7)
C32 0.0235(9) 0.0281(10) 0.0402(11) -0.0052(8) 0.0062(8) 0.0015(8)
C33 0.0329(11) 0.0251(10) 0.0623(15) -0.0002(10) 0.0055(10) 0.0091(9)
C34 0.0296(11) 0.0374(12) 0.0536(14) 0.0103(10) -0.0016(10) 0.0123(9)
C35 0.0239(10) 0.0416(12) 0.0355(11) 0.0002(9) -0.0019(8) 0.0053(8)
C36 0.0212(9) 0.0244(9) 0.0319(10) -0.0011(8) 0.0049(8) 0.0015(7)
C37 0.0329(11) 0.0487(12) 0.0314(11) -0.0090(9) 0.0164(9) -0.0025(9)
C38 0.0297(10) 0.0411(12) 0.0498(13) -0.0048(10) 0.0151(9) -0.0145(9)
C39 0.0172(8) 0.0246(9) 0.0242(9) 0.0040(7) 0.0026(7) 0.0025(7)
C40 0.0212(9) 0.0272(9) 0.0283(10) 0.0032(7) 0.0055(7) 0.0007(7)
C41 0.0273(10) 0.0330(10) 0.0286(10) -0.0029(8) 0.0025(8) 0.0043(8)
C42 0.0272(10) 0.0254(9) 0.0378(11) -0.0034(8) -0.0036(8) -0.0022(8)
C43 0.0211(9) 0.0264(9) 0.0402(11) 0.0090(8) 0.0024(8) -0.0033(7)
C44 0.0198(9) 0.0291(9) 0.0265(9) 0.0059(7) 0.0052(7) 0.0031(7)
C45 0.0155(8) 0.0217(8) 0.0248(9) 0.0034(7) 0.0057(7) -0.0025(6)
C46 0.0185(8) 0.0253(9) 0.0253(9) 0.0020(7) 0.0068(7) -0.0036(7)
C47 0.0197(9) 0.0231(9) 0.0318(10) 0.0061(7) -0.0024(7) -0.0028(7)
C48 0.0178(8) 0.0184(8) 0.0501(12) -0.0018(8) 0.0053(8) 0.0011(7)
C49 0.0231(9) 0.0228(9) 0.0372(11) -0.0062(8) 0.0139(8) -0.0046(7)
C50 0.0217(9) 0.0239(9) 0.0250(9) 0.0031(7) 0.0075(7) -0.0036(7)
C51 0.0165(8) 0.0278(9) 0.0230(9) 0.0043(7) 0.0066(7) 0.0017(7)
C52 0.0224(9) 0.0298(9) 0.0296(10) 0.0044(8) 0.0060(8) -0.0003(7)
C53 0.0300(10) 0.0374(11) 0.0335(11) 0.0165(9) 0.0059(8) 0.0082(8)
C54 0.0274(10) 0.0563(13) 0.0215(10) 0.0088(9) -0.0005(8) 0.0053(9)
C55 0.0257(9) 0.0417(11) 0.0244(10) -0.0038(8) 0.0060(8) -0.0019(8)
C56 0.0221(9) 0.0305(9) 0.0251(9) 0.0052(7) 0.0080(7) 0.0019(7)
B1 0.0174(9) 0.0168(8) 0.0183(9) 0.0010(7) 0.0056(7) 0.0019(7)
B2 0.0175(9) 0.0228(9) 0.0220(10) 0.0037(8) 0.0062(8) 0.0019(7)

loop_
_atom_type_symbol
_atom_type_description
_atom_type_scat_dispersion_real
_atom_type_scat_dispersion_imag
_atom_type_scat_source
C C 0.0033 0.0016 'International Tables Vol C Tables 4.2.6.8 and 6.1.1.4'
H H 0.0000 0.0000 'International Tables Vol C Tables 4.2.6.8 and 6.1.1.4'
B B 0.0013 0.0007 'International Tables Vol C Tables 4.2.6.8 and 6.1.1.4'
F F 0.0171 0.0103 'International Tables Vol C Tables 4.2.6.8 and 6.1.1.4'
S S 0.1246 0.1234 'International Tables Vol C Tables 4.2.6.8 and 6.1.1.4'

loop_
_geom_angle_atom_site_label_1
_geom_angle_atom_site_label_2
_geom_angle_atom_site_label_3
_geom_angle
C9 S1 C10 100.06(10)
C9 S1 C2 103.31(8)
C10 S1 C2 106.32(8)
C37 S2 C38 100.22(10)
C37 S2 C30 101.77(9)
C38 S2 C30 107.94(9)
C2 C1 B1 128.10(14)
C1 C2 C3 129.42(14)
C1 C2 S1 114.01(12)
C3 C2 S1 116.36(11)
C4 C3 C8 119.12(16)
C4 C3 C2 120.43(15)
C8 C3 C2 120.45(15)
C5 C4 C3 120.05(18)
C6 C5 C4 120.28(19)
C5 C6 C7 119.96(18)
C8 C7 C6 120.34(19)
C7 C8 C3 120.24(18)
C12 C11 C16 113.14(14)
C12 C11 B1 127.38(14)
C16 C11 B1 119.26(14)
F1 C12 C13 115.06(14)
F1 C12 C11 121.03(14)
C13 C12 C11 123.87(15)
F2 C13 C14 119.90(15)
F2 C13 C12 120.19(15)
C14 C13 C12 119.89(15)
F3 C14 C13 120.97(15)
F3 C14 C15 120.33(16)
C13 C14 C15 118.70(15)
F4 C15 C16 120.93(15)
F4 C15 C14 119.71(15)
C16 C15 C14 119.36(15)
F5 C16 C15 116.16(14)
F5 C16 C11 118.95(14)
C15 C16 C11 124.88(15)
C18 C17 C22 112.67(15)
C18 C17 B1 128.07(14)
C22 C17 B1 119.07(14)
F6 C18 C19 114.54(15)
F6 C18 C17 121.21(14)
C19 C18 C17 124.24(16)
F7 C19 C20 120.02(16)
F7 C19 C18 119.89(16)
C20 C19 C18 120.08(16)
F8 C20 C19 120.85(17)
F8 C20 C21 120.49(17)
C19 C20 C21 118.66(16)
F9 C21 C20 119.49(16)
F9 C21 C22 120.96(17)
C20 C21 C22 119.51(16)
F10 C22 C21 115.87(15)
F10 C22 C17 119.30(14)
C21 C22 C17 124.79(16)
C28 C23 C24 113.30(15)
C28 C23 B1 127.34(14)
C24 C23 B1 119.34(14)
F11 C24 C25 116.24(14)
F11 C24 C23 118.93(14)
C25 C24 C23 124.82(15)
F12 C25 C26 119.73(15)
F12 C25 C24 120.94(15)
C26 C25 C24 119.32(15)
F13 C26 C27 120.99(15)
F13 C26 C25 120.36(15)
C27 C26 C25 118.65(15)
F14 C27 C26 119.59(15)
F14 C27 C28 120.26(15)
C26 C27 C28 120.15(15)
F15 C28 C23 120.93(14)
F15 C28 C27 115.36(14)
C23 C28 C27 123.71(15)
C30 C29 B2 128.83(15)
C29 C30 C31 130.00(15)
C29 C30 S2 113.19(13)
C31 C30 S2 116.34(12)
C36 C31 C32 118.99(16)
C36 C31 C30 120.21(15)
C32 C31 C30 120.80(16)
C33 C32 C31 119.90(18)
C34 C33 C32 120.34(18)
C35 C34 C33 120.19(19)
C34 C35 C36 119.99(19)
C35 C36 C31 120.58(17)
C40 C39 C44 112.62(16)
C40 C39 B2 127.28(15)
C44 C39 B2 119.94(15)
F16 C40 C41 114.34(16)
F16 C40 C39 120.86(15)
C41 C40 C39 124.79(17)
F17 C41 C42 119.86(17)
F17 C41 C40 120.66(17)
C42 C41 C40 119.45(17)
F18 C42 C41 120.57(18)
F18 C42 C43 120.55(17)
C41 C42 C43 118.86(17)
F19 C43 C42 120.16(17)
F19 C43 C44 120.31(17)
C42 C43 C44 119.53(17)
F20 C44 C43 116.44(15)
F20 C44 C39 118.85(16)
C43 C44 C39 124.71(17)
C46 C45 C50 112.47(15)
C46 C45 B2 119.80(14)
C50 C45 B2 127.73(15)
F21 C46 C47 115.26(15)
F21 C46 C45 119.36(15)
C47 C46 C45 125.37(16)
F22 C47 C48 119.98(16)
F22 C47 C46 120.75(17)
C48 C47 C46 119.27(16)
F23 C48 C49 120.97(17)
F23 C48 C47 120.52(17)
C49 C48 C47 118.51(16)
F24 C49 C48 119.37(16)
F24 C49 C50 120.24(17)
C48 C49 C50 120.39(16)
F25 C50 C49 115.11(15)
F25 C50 C45 120.99(15)
C49 C50 C45 123.90(16)
C52 C51 C56 112.96(16)
C52 C51 B2 127.81(16)
C56 C51 B2 118.88(15)
F26 C52 C53 114.86(16)
F26 C52 C51 121.07(15)
C53 C52 C51 124.04(18)
F27 C53 C54 119.91(17)
F27 C53 C52 119.92(19)
C54 C53 C52 120.16(18)
F28 C54 C53 120.63(19)
F28 C54 C55 120.76(19)
C53 C54 C55 118.59(17)
F29 C55 C56 120.86(17)
F29 C55 C54 119.76(17)
C56 C55 C54 119.34(18)
F30 C56 C55 115.98(16)
F30 C56 C51 119.11(15)
C55 C56 C51 124.90(17)
C1 B1 C23 114.24(13)
C1 B1 C11 105.93(13)
C23 B1 C11 111.66(13)
C1 B1 C17 108.15(13)
C23 B1 C17 103.64(13)
C11 B1 C17 113.38(13)
C29 B2 C51 107.27(14)
C29 B2 C39 110.06(14)
C51 B2 C39 114.51(14)
C29 B2 C45 108.20(13)
C51 B2 C45 112.67(14)
C39 B2 C45 103.99(13)

loop_
_geom_bond_atom_site_label_1
_geom_bond_atom_site_label_2
_geom_bond_distance
S1 C9 1.7852(19)
S1 C10 1.7892(18)
S1 C2 1.8027(16)
S2 C37 1.784(2)
S2 C38 1.788(2)
S2 C30 1.7961(17)
F1 C12 1.3470(18)
F2 C13 1.3437(18)
F3 C14 1.3393(18)
F4 C15 1.3466(19)
F5 C16 1.3550(18)
F6 C18 1.3541(19)
F7 C19 1.351(2)
F8 C20 1.343(2)
F9 C21 1.346(2)
F10 C22 1.3544(19)
F11 C24 1.3561(18)
F12 C25 1.3447(19)
F13 C26 1.3411(19)
F14 C27 1.3499(18)
F15 C28 1.3562(18)
F16 C40 1.361(2)
F17 C41 1.339(2)
F18 C42 1.341(2)
F19 C43 1.347(2)
F20 C44 1.358(2)
F21 C46 1.3615(19)
F22 C47 1.345(2)
F23 C48 1.338(2)
F24 C49 1.347(2)
F25 C50 1.351(2)
F26 C52 1.358(2)
F27 C53 1.349(2)
F28 C54 1.340(2)
F29 C55 1.346(2)
F30 C56 1.357(2)
C1 C2 1.333(2)
C1 B1 1.640(2)
C2 C3 1.485(2)
C3 C4 1.391(2)
C3 C8 1.395(2)
C4 C5 1.391(2)
C5 C6 1.373(3)
C6 C7 1.385(3)
C7 C8 1.378(3)
C11 C12 1.388(2)
C11 C16 1.389(2)
C11 B1 1.648(2)
C12 C13 1.384(2)
C13 C14 1.373(2)
C14 C15 1.376(2)
C15 C16 1.372(2)
C17 C18 1.385(2)
C17 C22 1.396(2)
C17 B1 1.663(2)
C18 C19 1.383(2)
C19 C20 1.369(3)
C20 C21 1.371(3)
C21 C22 1.377(2)
C23 C28 1.383(2)
C23 C24 1.391(2)
C23 B1 1.644(2)
C24 C25 1.374(2)
C25 C26 1.373(2)
C26 C27 1.373(2)
C27 C28 1.384(2)
C29 C30 1.332(2)
C29 B2 1.634(2)
C30 C31 1.483(2)
C31 C36 1.393(2)
C31 C32 1.395(2)
C32 C33 1.384(3)
C33 C34 1.381(3)
C34 C35 1.375(3)
C35 C36 1.381(3)
C39 C40 1.388(2)
C39 C44 1.391(2)
C39 B2 1.656(3)
C40 C41 1.380(3)
C41 C42 1.370(3)
C42 C43 1.375(3)
C43 C44 1.376(3)
C45 C46 1.391(2)
C45 C50 1.391(2)
C45 B2 1.665(2)
C46 C47 1.375(2)
C47 C48 1.371(3)
C48 C49 1.370(3)
C49 C50 1.382(2)
C51 C52 1.387(2)
C51 C56 1.388(3)
C51 B2 1.644(3)
C52 C53 1.380(3)
C53 C54 1.367(3)
C54 C55 1.376(3)
C55 C56 1.374(3)
